data_4310179
loop_
_publ_author_name
'Shanmugaperumal Kannan'
'Charles L. Barnes'
'Paul B. Duval'

_publ_section_title
;
Synthesis and Structural Characterization of a Uranyl(VI) Complex
Possessing Unsupported Unidentate Thiolate Ligands
;
_journal_name_full 'Inorganic Chemistry'
_journal_page_first 9137
_journal_page_last 9139
_journal_paper_doi 10.1021/ic0517117
_journal_volume 44
_journal_year 2005
_chemical_formula_sum 'C36 H56 Cl4 N2 O4 S2 U'
_chemical_formula_weight 1024.78
_chemical_name_systematic
; 
 ? 
;
_space_group_IT_number 14
_symmetry_cell_setting monoclinic
_symmetry_space_group_name_Hall '-P 2yn'
_symmetry_space_group_name_H-M 'P 1 21/n 1'
_atom_sites_solution_hydrogens geom
_atom_sites_solution_primary direct
_atom_sites_solution_secondary difmap
_audit_creation_method SHELXL-97
_cell_angle_alpha 90.00
_cell_angle_beta 98.7500(10)
_cell_angle_gamma 90.00
_cell_formula_units_Z 4
_cell_length_a 16.8244(14)
_cell_length_b 15.2484(12)
_cell_length_c 17.1435(14)
_cell_measurement_reflns_used 7939
_cell_measurement_temperature 173(2)
_cell_measurement_theta_max 27.1
_cell_measurement_theta_min 2.3
_cell_volume 4346.9(6)
_computing_cell_refinement 'SAINT (Bruker, 1998)'
_computing_data_collection 'SMART (Bruker, 1998)'
_computing_data_reduction 'SAINT (Bruker, 1998)'
_computing_molecular_graphics 'ORTEP-III (Burnett & Johnson, 1996)'
_computing_publication_material 'CIFTAB (Sheldrick, 1997)'
_computing_structure_refinement 'SHELXL-97 (Sheldrick, 1997)'
_computing_structure_solution 'SHELXS-97 (Sheldrick, 1997)'
_diffrn_ambient_temperature 173(2)
_diffrn_measured_fraction_theta_full 0.992
_diffrn_measured_fraction_theta_max 0.992
_diffrn_measurement_device_type 'Bruker SMART CCD area detector'
_diffrn_measurement_method 'omega scans'
_diffrn_radiation_monochromator graphite
_diffrn_radiation_source 'fine-focus sealed tube'
_diffrn_radiation_type MoK\a
_diffrn_radiation_wavelength 0.71073
_diffrn_reflns_av_R_equivalents 0.0291
_diffrn_reflns_av_sigmaI/netI 0.0321
_diffrn_reflns_limit_h_max 19
_diffrn_reflns_limit_h_min -21
_diffrn_reflns_limit_k_max 19
_diffrn_reflns_limit_k_min -19
_diffrn_reflns_limit_l_max 21
_diffrn_reflns_limit_l_min -21
_diffrn_reflns_number 30142
_diffrn_reflns_theta_full 27.12
_diffrn_reflns_theta_max 27.12
_diffrn_reflns_theta_min 1.80
_diffrn_standards_decay_% 0.0
_exptl_absorpt_coefficient_mu 4.113
_exptl_absorpt_correction_T_max 0.29
_exptl_absorpt_correction_T_min 0.16
_exptl_absorpt_correction_type multi-scan
_exptl_absorpt_process_details
;
 Data were corrected for decay and absorption using the program SADABS 
 based on the method of R.H. Blessing (Acta Cryst. A51, 33-38, 1995).
;
_exptl_crystal_colour red
_exptl_crystal_density_diffrn 1.566
_exptl_crystal_density_method 'not measured'
_exptl_crystal_description rod
_exptl_crystal_F_000 2040
_exptl_crystal_size_max 0.50
_exptl_crystal_size_mid 0.45
_exptl_crystal_size_min 0.40
_refine_diff_density_max 0.986
_refine_diff_density_min -0.775
_refine_diff_density_rms 0.086
_refine_ls_extinction_method none
_refine_ls_goodness_of_fit_ref 1.041
_refine_ls_hydrogen_treatment noref
_refine_ls_matrix_type full
_refine_ls_number_parameters 452
_refine_ls_number_reflns 9534
_refine_ls_number_restraints 0
_refine_ls_restrained_S_all 1.041
_refine_ls_R_factor_all 0.0354
_refine_ls_R_factor_gt 0.0221
_refine_ls_shift/su_max 0.002
_refine_ls_shift/su_mean 0.000
_refine_ls_structure_factor_coef Fsqd
_refine_ls_weighting_details 'calc w=1/[\s^2^(Fo^2^)+(0.0189P)^2^+2.8821P] where P=(Fo^2^+2Fc^2^)/3'
_refine_ls_weighting_scheme calc
_refine_ls_wR_factor_gt 0.0466
_refine_ls_wR_factor_ref 0.0511
_reflns_number_gt 7921
_reflns_number_total 9534
_reflns_threshold_expression >2sigma(I)
_cod_data_source_file ic0517117si20051004_050845.cif
_cod_data_source_block Kannan8
_cod_database_code 4310179

loop_
_symmetry_equiv_pos_as_xyz
'x, y, z'
'-x+1/2, y+1/2, -z+1/2'
'-x, -y, -z'
'x-1/2, -y-1/2, z-1/2'

loop_
_atom_site_label
_atom_site_type_symbol
_atom_site_fract_x
_atom_site_fract_y
_atom_site_fract_z
_atom_site_U_iso_or_equiv
_atom_site_adp_type
_atom_site_occupancy
_atom_site_symmetry_multiplicity
_atom_site_calc_flag
_atom_site_refinement_flags
_atom_site_disorder_assembly
_atom_site_disorder_group
U1 U 0.515813(6) 0.342784(6) 0.222724(5) 0.01834(3) Uani 1 1 d . . .
Cl1 Cl 0.34593(7) 0.36428(7) 0.37195(6) 0.0623(3) Uani 1 1 d . . .
S1 S 0.39866(5) 0.46483(5) 0.22447(4) 0.02897(16) Uani 1 1 d . . .
O1 O 0.43490(12) 0.22654(12) 0.25425(11) 0.0268(4) Uani 1 1 d . . .
N1 N 0.43300(14) 0.09292(14) 0.30779(13) 0.0243(5) Uani 1 1 d . . .
C1 C 0.41378(18) 0.51029(19) 0.32005(17) 0.0293(7) Uani 1 1 d . . .
C36' C 0.5783 0.7335 0.0826 0.034 Uani 0.30 1 d P A .
C34' C 0.6644 0.7230 0.1289 0.026 Uani 0.30 1 d P . .
Cl2 Cl 0.48788(6) 0.64839(5) 0.26216(7) 0.0587(3) Uani 1 1 d . . .
S2 S 0.64150(5) 0.22950(5) 0.22174(4) 0.02936(16) Uani 1 1 d . . .
O2 O 0.60316(12) 0.45321(12) 0.19627(11) 0.0274(4) Uani 1 1 d . . .
N2 N 0.65259(14) 0.55423(15) 0.12142(13) 0.0261(5) Uani 1 1 d . . .
C2 C 0.3858(2) 0.4697(2) 0.38396(18) 0.0386(8) Uani 1 1 d . . .
Cl3 Cl 0.79603(5) 0.27877(5) 0.14427(5) 0.03984(18) Uani 1 1 d . . .
O3 O 0.48058(12) 0.33242(12) 0.12038(10) 0.0265(4) Uani 1 1 d . . .
C3 C 0.3916(3) 0.5073(3) 0.4583(2) 0.0574(11) Uani 1 1 d . . .
H3 H 0.3712 0.4777 0.4998 0.069 Uiso 1 1 calc R . .
Cl4 Cl 0.50793(6) 0.10847(6) 0.11394(6) 0.0505(2) Uani 1 1 d . . .
O4 O 0.54962(12) 0.35199(12) 0.32561(10) 0.0245(4) Uani 1 1 d . . .
C4 C 0.4274(3) 0.5877(3) 0.4708(2) 0.0668(13) Uani 1 1 d . . .
H4 H 0.4313 0.6146 0.5213 0.080 Uiso 1 1 calc R . .
C5 C 0.4575(3) 0.6296(3) 0.4111(3) 0.0600(12) Uani 1 1 d . . .
H5 H 0.4834 0.6847 0.4206 0.072 Uiso 1 1 calc R . .
C6 C 0.4502(2) 0.5919(2) 0.3367(2) 0.0389(8) Uani 1 1 d . . .
C7 C 0.65016(19) 0.19643(19) 0.12473(16) 0.0278(6) Uani 1 1 d . . .
C8 C 0.71862(19) 0.21720(19) 0.09150(17) 0.0316(7) Uani 1 1 d . . .
C9 C 0.7299(2) 0.1893(2) 0.01680(18) 0.0407(8) Uani 1 1 d . . .
H9 H 0.7770 0.2056 -0.0039 0.049 Uiso 1 1 calc R . .
C10 C 0.6725(2) 0.1380(2) -0.0270(2) 0.0485(10) Uani 1 1 d . . .
H10 H 0.6799 0.1187 -0.0781 0.058 Uiso 1 1 calc R . .
C11 C 0.6042(2) 0.1145(2) 0.0034(2) 0.0440(9) Uani 1 1 d . . .
H11 H 0.5644 0.0787 -0.0265 0.053 Uiso 1 1 calc R . .
C12 C 0.5939(2) 0.1435(2) 0.07791(18) 0.0352(7) Uani 1 1 d . . .
C13 C 0.39827(17) 0.15525(18) 0.26047(16) 0.0245(6) Uani 1 1 d . . .
C14 C 0.31319(19) 0.1441(2) 0.2178(2) 0.0367(8) Uani 1 1 d . . .
H14 H 0.3053 0.0815 0.2009 0.044 Uiso 1 1 calc R . .
C15 C 0.2543(2) 0.1659(2) 0.2745(2) 0.0475(9) Uani 1 1 d . . .
H15A H 0.2633 0.1261 0.3198 0.071 Uiso 1 1 calc R . .
H15B H 0.1991 0.1591 0.2472 0.071 Uiso 1 1 calc R . .
H15C H 0.2628 0.2266 0.2927 0.071 Uiso 1 1 calc R . .
C16 C 0.2988(2) 0.2026(3) 0.1446(2) 0.0635(12) Uani 1 1 d . . .
H16A H 0.3033 0.2643 0.1607 0.095 Uiso 1 1 calc R . .
H16B H 0.2448 0.1916 0.1158 0.095 Uiso 1 1 calc R . .
H16C H 0.3389 0.1895 0.1104 0.095 Uiso 1 1 calc R . .
C17 C 0.51188(17) 0.10890(19) 0.35597(16) 0.0271(6) Uani 1 1 d . . .
H17A H 0.5472 0.1381 0.3227 0.033 Uiso 1 1 calc R . .
H17B H 0.5366 0.0517 0.3728 0.033 Uiso 1 1 calc R . .
C18 C 0.50868(19) 0.1650(2) 0.42894(17) 0.0333(7) Uani 1 1 d . . .
H18 H 0.4924 0.2256 0.4110 0.040 Uiso 1 1 calc R . .
C19 C 0.5938(2) 0.1695(2) 0.4749(2) 0.0500(10) Uani 1 1 d . . .
H19A H 0.6115 0.1105 0.4923 0.075 Uiso 1 1 calc R . .
H19B H 0.5942 0.2075 0.5210 0.075 Uiso 1 1 calc R . .
H19C H 0.6304 0.1933 0.4408 0.075 Uiso 1 1 calc R . .
C20 C 0.4495(2) 0.1325(2) 0.4801(2) 0.0482(9) Uani 1 1 d . . .
H20A H 0.4644 0.0730 0.4986 0.072 Uiso 1 1 calc R . .
H20B H 0.3954 0.1318 0.4495 0.072 Uiso 1 1 calc R . .
H20C H 0.4503 0.1715 0.5257 0.072 Uiso 1 1 calc R . .
C21 C 0.39588(19) 0.00559(17) 0.31519(18) 0.0315(7) Uani 1 1 d . . .
H21A H 0.3369 0.0130 0.3105 0.038 Uiso 1 1 calc R . .
H21B H 0.4153 -0.0179 0.3685 0.038 Uiso 1 1 calc R . .
C22 C 0.4135(2) -0.06140(19) 0.2542(2) 0.0382(8) Uani 1 1 d . . .
H22 H 0.3945 -0.0365 0.2006 0.046 Uiso 1 1 calc R . .
C23 C 0.5027(2) -0.0828(2) 0.2592(2) 0.0502(9) Uani 1 1 d . . .
H23A H 0.5221 -0.1103 0.3103 0.075 Uiso 1 1 calc R . .
H23B H 0.5329 -0.0287 0.2541 0.075 Uiso 1 1 calc R . .
H23C H 0.5104 -0.1233 0.2166 0.075 Uiso 1 1 calc R . .
C24 C 0.3648(3) -0.1431(2) 0.2636(3) 0.0587(11) Uani 1 1 d . . .
H24A H 0.3813 -0.1678 0.3164 0.088 Uiso 1 1 calc R . .
H24B H 0.3740 -0.1863 0.2237 0.088 Uiso 1 1 calc R . .
H24C H 0.3075 -0.1280 0.2570 0.088 Uiso 1 1 calc R . .
C25 C 0.65012(17) 0.51715(17) 0.19148(15) 0.0226(6) Uani 1 1 d . A .
C26 C 0.70837(18) 0.54415(18) 0.26350(16) 0.0273(6) Uani 1 1 d . . .
H26 H 0.7173 0.6089 0.2616 0.033 Uiso 1 1 calc R A .
C27 C 0.78812(19) 0.4971(2) 0.25896(19) 0.0389(8) Uani 1 1 d . A .
H27A H 0.7796 0.4335 0.2590 0.058 Uiso 1 1 calc R . .
H27B H 0.8277 0.5135 0.3046 0.058 Uiso 1 1 calc R . .
H27C H 0.8080 0.5142 0.2103 0.058 Uiso 1 1 calc R . .
C28 C 0.6778(2) 0.5215(2) 0.34010(17) 0.0369(7) Uani 1 1 d . A .
H28A H 0.6267 0.5517 0.3418 0.055 Uiso 1 1 calc R . .
H28B H 0.7174 0.5403 0.3850 0.055 Uiso 1 1 calc R . .
H28C H 0.6697 0.4580 0.3428 0.055 Uiso 1 1 calc R . .
C29 C 0.60729(18) 0.51192(19) 0.05097(16) 0.0294(7) Uani 1 1 d . A .
H29A H 0.5997 0.5545 0.0069 0.035 Uiso 1 1 calc R . .
H29B H 0.5534 0.4948 0.0623 0.035 Uiso 1 1 calc R . .
C30 C 0.6502(2) 0.4308(2) 0.02583(18) 0.0357(7) Uani 1 1 d . . .
H30 H 0.6620 0.3913 0.0727 0.043 Uiso 1 1 calc R A .
C31 C 0.7297(2) 0.4517(3) -0.0024(2) 0.0567(10) Uani 1 1 d . A .
H31A H 0.7523 0.3978 -0.0213 0.085 Uiso 1 1 calc R . .
H31B H 0.7674 0.4762 0.0413 0.085 Uiso 1 1 calc R . .
H31C H 0.7205 0.4944 -0.0456 0.085 Uiso 1 1 calc R . .
C32 C 0.5935(2) 0.3819(2) -0.03760(19) 0.0480(9) Uani 1 1 d . A .
H32A H 0.5784 0.4205 -0.0832 0.072 Uiso 1 1 calc R . .
H32B H 0.5451 0.3641 -0.0163 0.072 Uiso 1 1 calc R . .
H32C H 0.6207 0.3297 -0.0541 0.072 Uiso 1 1 calc R . .
C33 C 0.70105(19) 0.63236(19) 0.10859(18) 0.0317(7) Uani 0.70 1 d P A .
H33A H 0.7373 0.6173 0.0702 0.038 Uiso 0.70 1 calc PR . .
H33B H 0.7351 0.6479 0.1590 0.038 Uiso 0.70 1 calc PR . .
C34 C 0.6514(3) 0.7119(3) 0.0784(3) 0.0412(12) Uani 0.70 1 d P . .
H34 H 0.6220 0.7014 0.0240 0.049 Uiso 0.70 1 calc PR A .
C35 C 0.7123(3) 0.7900(3) 0.0794(4) 0.0885(18) Uani 1 1 d . A .
H35A H 0.7511 0.7769 0.0437 0.133 Uiso 1 1 calc R . .
H35B H 0.7410 0.7981 0.1331 0.133 Uiso 1 1 calc R . .
H35C H 0.6830 0.8438 0.0620 0.133 Uiso 1 1 calc R . .
C36 C 0.5950(4) 0.7377(3) 0.1332(3) 0.0571(15) Uani 0.70 1 d P A .
H36A H 0.5640 0.7891 0.1121 0.086 Uiso 0.70 1 calc PR . .
H36B H 0.6256 0.7520 0.1850 0.086 Uiso 0.70 1 calc PR . .
H36C H 0.5582 0.6890 0.1387 0.086 Uiso 0.70 1 calc PR . .
C33' C 0.70105(19) 0.63236(19) 0.10859(18) 0.0317(7) Uani 0.30 1 d P A 1
H33C H 0.7089 0.6334 0.0525 0.038 Uiso 0.30 1 calc PR A 1
H33D H 0.7547 0.6261 0.1409 0.038 Uiso 0.30 1 calc PR A 1

loop_
_atom_site_aniso_label
_atom_site_aniso_U_11
_atom_site_aniso_U_22
_atom_site_aniso_U_33
_atom_site_aniso_U_23
_atom_site_aniso_U_13
_atom_site_aniso_U_12
U1 0.02233(6) 0.01535(5) 0.01814(5) -0.00141(4) 0.00564(4) -0.00174(4)
Cl1 0.0757(7) 0.0625(6) 0.0578(6) -0.0006(5) 0.0395(5) -0.0196(5)
S1 0.0328(4) 0.0289(4) 0.0254(3) -0.0007(3) 0.0050(3) 0.0085(3)
O1 0.0279(11) 0.0204(10) 0.0330(10) 0.0015(8) 0.0075(9) -0.0034(9)
N1 0.0261(13) 0.0176(11) 0.0295(12) 0.0008(10) 0.0055(10) -0.0035(10)
C1 0.0276(16) 0.0302(16) 0.0305(15) -0.0042(13) 0.0055(13) 0.0101(13)
C36' 0.034 0.034 0.034 0.000 0.005 0.000
C34' 0.026 0.026 0.026 0.000 0.004 0.000
Cl2 0.0633(7) 0.0263(4) 0.0867(7) 0.0069(5) 0.0127(6) -0.0019(4)
S2 0.0324(4) 0.0310(4) 0.0259(3) -0.0014(3) 0.0084(3) 0.0099(3)
O2 0.0320(12) 0.0220(10) 0.0302(10) -0.0003(8) 0.0116(9) -0.0074(9)
N2 0.0255(13) 0.0236(12) 0.0291(12) 0.0034(10) 0.0037(10) -0.0044(10)
C2 0.040(2) 0.0448(19) 0.0334(16) -0.0050(15) 0.0137(14) 0.0086(16)
Cl3 0.0375(5) 0.0420(4) 0.0416(4) 0.0014(4) 0.0108(4) 0.0013(4)
O3 0.0346(12) 0.0231(10) 0.0217(9) -0.0029(8) 0.0042(8) -0.0045(9)
C3 0.069(3) 0.072(3) 0.0343(18) -0.0062(19) 0.0154(19) 0.027(2)
Cl4 0.0508(6) 0.0464(5) 0.0579(5) -0.0170(4) 0.0204(4) -0.0126(4)
O4 0.0271(11) 0.0257(10) 0.0213(9) -0.0015(8) 0.0053(8) -0.0046(9)
C4 0.084(3) 0.073(3) 0.039(2) -0.025(2) -0.006(2) 0.035(3)
C5 0.061(3) 0.041(2) 0.071(3) -0.030(2) -0.013(2) 0.017(2)
C6 0.0364(19) 0.0289(16) 0.0494(19) -0.0053(15) -0.0003(15) 0.0091(15)
C7 0.0360(18) 0.0226(14) 0.0266(14) 0.0016(12) 0.0106(13) 0.0093(13)
C8 0.0389(19) 0.0248(15) 0.0325(15) 0.0011(13) 0.0099(14) 0.0075(14)
C9 0.054(2) 0.0375(18) 0.0347(17) 0.0000(15) 0.0214(16) 0.0075(17)
C10 0.072(3) 0.045(2) 0.0330(17) -0.0074(15) 0.0209(18) 0.0066(19)
C11 0.058(2) 0.0347(18) 0.0396(18) -0.0120(15) 0.0075(17) 0.0028(17)
C12 0.0411(19) 0.0288(17) 0.0379(16) -0.0037(14) 0.0132(15) 0.0035(14)
C13 0.0256(15) 0.0192(13) 0.0294(14) -0.0013(12) 0.0064(11) -0.0008(12)
C14 0.0276(17) 0.0265(16) 0.0524(19) 0.0005(14) -0.0057(15) -0.0035(13)
C15 0.0253(18) 0.0345(18) 0.082(3) -0.0013(18) 0.0062(18) -0.0003(15)
C16 0.047(2) 0.077(3) 0.058(2) 0.018(2) -0.021(2) -0.004(2)
C17 0.0249(16) 0.0239(14) 0.0320(15) 0.0019(12) 0.0025(12) 0.0002(12)
C18 0.0345(18) 0.0310(16) 0.0338(15) -0.0015(13) 0.0029(13) 0.0024(14)
C19 0.044(2) 0.052(2) 0.049(2) -0.0192(18) -0.0072(17) 0.0083(18)
C20 0.057(2) 0.047(2) 0.0427(19) -0.0042(17) 0.0164(18) -0.0053(18)
C21 0.0314(17) 0.0185(14) 0.0443(17) 0.0040(13) 0.0051(14) -0.0069(12)
C22 0.046(2) 0.0222(15) 0.0437(18) -0.0014(14) 0.0001(16) -0.0047(14)
C23 0.056(2) 0.0371(19) 0.058(2) -0.0137(17) 0.0101(19) 0.0022(18)
C24 0.061(3) 0.0250(18) 0.087(3) -0.0036(18) -0.001(2) -0.0117(17)
C25 0.0214(15) 0.0202(13) 0.0275(13) 0.0009(11) 0.0079(11) 0.0006(11)
C26 0.0328(17) 0.0205(14) 0.0286(14) -0.0005(12) 0.0040(12) -0.0047(13)
C27 0.0298(18) 0.0409(19) 0.0438(18) -0.0024(15) -0.0015(15) 0.0001(15)
C28 0.042(2) 0.0400(18) 0.0280(15) 0.0027(14) 0.0022(14) -0.0103(16)
C29 0.0305(17) 0.0298(16) 0.0268(14) 0.0045(12) 0.0012(12) 0.0000(13)
C30 0.046(2) 0.0344(17) 0.0287(15) 0.0042(13) 0.0119(14) 0.0063(15)
C31 0.053(2) 0.067(3) 0.055(2) 0.002(2) 0.0253(19) 0.008(2)
C32 0.072(3) 0.0383(19) 0.0346(17) -0.0027(15) 0.0123(18) 0.0038(19)
C33 0.0288(17) 0.0299(16) 0.0372(16) 0.0102(13) 0.0075(13) -0.0087(13)
C34 0.050(3) 0.032(2) 0.040(2) 0.007(2) 0.004(2) -0.006(2)
C35 0.065(3) 0.035(2) 0.170(5) 0.043(3) 0.030(3) -0.004(2)
C36 0.081(4) 0.034(3) 0.061(3) -0.004(3) 0.024(3) -0.001(3)
C33' 0.0288(17) 0.0299(16) 0.0372(16) 0.0102(13) 0.0075(13) -0.0087(13)

loop_
_atom_type_symbol
_atom_type_description
_atom_type_scat_dispersion_real
_atom_type_scat_dispersion_imag
_atom_type_scat_source
C C 0.0033 0.0016 'International Tables Vol C Tables 4.2.6.8 and 6.1.1.4'
H H 0.0000 0.0000 'International Tables Vol C Tables 4.2.6.8 and 6.1.1.4'
N N 0.0061 0.0033 'International Tables Vol C Tables 4.2.6.8 and 6.1.1.4'
O O 0.0106 0.0060 'International Tables Vol C Tables 4.2.6.8 and 6.1.1.4'
S S 0.1246 0.1234 'International Tables Vol C Tables 4.2.6.8 and 6.1.1.4'
Cl Cl 0.1484 0.1585 'International Tables Vol C Tables 4.2.6.8 and 6.1.1.4'
U U -9.6767 9.6646 'International Tables Vol C Tables 4.2.6.8 and 6.1.1.4'

loop_
_geom_angle_atom_site_label_1
_geom_angle_atom_site_label_2
_geom_angle_atom_site_label_3
_geom_angle
_geom_angle_site_symmetry_1
_geom_angle_site_symmetry_3
_geom_angle_publ_flag
O3 U1 O4 178.96(9) . . ?
O3 U1 O2 89.86(8) . . ?
O4 U1 O2 91.15(8) . . ?
O3 U1 O1 92.42(8) . . ?
O4 U1 O1 86.58(7) . . ?
O2 U1 O1 176.22(7) . . ?
O3 U1 S1 86.44(6) . . ?
O4 U1 S1 93.34(6) . . ?
O2 U1 S1 89.27(5) . . ?
O1 U1 S1 93.88(5) . . ?
O3 U1 S2 94.60(7) . . ?
O4 U1 S2 85.69(6) . . ?
O2 U1 S2 86.79(5) . . ?
O1 U1 S2 90.03(5) . . ?
S1 U1 S2 175.91(2) . . ?
C1 S1 U1 106.12(10) . . ?
C13 O1 U1 167.83(18) . . ?
C13 N1 C17 120.0(2) . . ?
C13 N1 C21 122.9(2) . . ?
C17 N1 C21 117.1(2) . . ?
C6 C1 C2 115.1(3) . . ?
C6 C1 S1 122.5(2) . . ?
C2 C1 S1 122.4(2) . . ?
C7 S2 U1 111.18(10) . . ?
C25 O2 U1 172.01(18) . . ?
C25 N2 C29 118.0(2) . . ?
C25 N2 C33 124.7(2) . . ?
C29 N2 C33 117.3(2) . . ?
C3 C2 C1 123.4(3) . . ?
C3 C2 Cl1 117.5(3) . . ?
C1 C2 Cl1 119.0(2) . . ?
C4 C3 C2 118.8(4) . . ?
C5 C4 C3 120.4(3) . . ?
C4 C5 C6 120.3(4) . . ?
C5 C6 C1 122.0(4) . . ?
C5 C6 Cl2 118.7(3) . . ?
C1 C6 Cl2 119.3(2) . . ?
C8 C7 C12 115.1(3) . . ?
C8 C7 S2 120.7(2) . . ?
C12 C7 S2 124.0(2) . . ?
C9 C8 C7 122.9(3) . . ?
C9 C8 Cl3 116.6(3) . . ?
C7 C8 Cl3 120.5(2) . . ?
C10 C9 C8 119.7(3) . . ?
C9 C10 C11 119.9(3) . . ?
C10 C11 C12 119.5(3) . . ?
C11 C12 C7 122.9(3) . . ?
C11 C12 Cl4 117.1(3) . . ?
C7 C12 Cl4 119.9(2) . . ?
O1 C13 N1 119.6(3) . . ?
O1 C13 C14 119.6(2) . . ?
N1 C13 C14 120.7(2) . . ?
C13 C14 C15 109.0(3) . . ?
C13 C14 C16 110.6(3) . . ?
C15 C14 C16 110.9(3) . . ?
N1 C17 C18 114.3(2) . . ?
C20 C18 C17 113.7(3) . . ?
C20 C18 C19 111.4(3) . . ?
C17 C18 C19 107.5(3) . . ?
N1 C21 C22 114.5(2) . . ?
C24 C22 C21 108.2(3) . . ?
C24 C22 C23 111.2(3) . . ?
C21 C22 C23 113.4(3) . . ?
O2 C25 N2 119.4(2) . . ?
O2 C25 C26 119.4(2) . . ?
N2 C25 C26 121.0(2) . . ?
C25 C26 C28 112.4(2) . . ?
C25 C26 C27 107.1(2) . . ?
C28 C26 C27 110.5(3) . . ?
N2 C29 C30 112.2(2) . . ?
C31 C30 C32 111.0(3) . . ?
C31 C30 C29 113.3(3) . . ?
C32 C30 C29 109.0(3) . . ?
N2 C33 C34 114.0(3) . . ?
C36 C34 C33 111.5(4) . . ?
C36 C34 C35 105.7(4) . . ?
C33 C34 C35 106.1(4) . . ?

loop_
_geom_bond_atom_site_label_1
_geom_bond_atom_site_label_2
_geom_bond_distance
_geom_bond_site_symmetry_2
_geom_bond_publ_flag
U1 O3 1.7716(18) . ?
U1 O4 1.7746(17) . ?
U1 O2 2.3245(18) . ?
U1 O1 2.3475(19) . ?
U1 S1 2.7143(7) . ?
U1 S2 2.7325(8) . ?
Cl1 C2 1.741(4) . ?
S1 C1 1.762(3) . ?
O1 C13 1.262(3) . ?
N1 C13 1.326(3) . ?
N1 C17 1.473(4) . ?
N1 C21 1.484(3) . ?
C1 C6 1.398(4) . ?
C1 C2 1.401(4) . ?
C36' C34' 1.5512 . ?
Cl2 C6 1.738(4) . ?
S2 C7 1.765(3) . ?
O2 C25 1.265(3) . ?
N2 C25 1.334(3) . ?
N2 C29 1.475(4) . ?
N2 C33 1.479(4) . ?
C2 C3 1.388(4) . ?
Cl3 C8 1.743(3) . ?
C3 C4 1.368(6) . ?
Cl4 C12 1.741(3) . ?
C4 C5 1.368(6) . ?
C5 C6 1.387(5) . ?
C7 C8 1.397(4) . ?
C7 C12 1.401(4) . ?
C8 C9 1.390(4) . ?
C9 C10 1.373(5) . ?
C10 C11 1.380(5) . ?
C11 C12 1.387(4) . ?
C13 C14 1.515(4) . ?
C14 C15 1.526(5) . ?
C14 C16 1.529(5) . ?
C17 C18 1.523(4) . ?
C18 C20 1.508(5) . ?
C18 C19 1.528(4) . ?
C21 C22 1.523(4) . ?
C22 C24 1.513(4) . ?
C22 C23 1.525(5) . ?
C25 C26 1.512(4) . ?
C26 C28 1.521(4) . ?
C26 C27 1.534(4) . ?
C29 C30 1.528(4) . ?
C30 C31 1.524(5) . ?
C30 C32 1.527(5) . ?
C33 C34 1.518(5) . ?
C34 C36 1.487(7) . ?
C34 C35 1.570(6) . ?

loop_
_geom_torsion_atom_site_label_1
_geom_torsion_atom_site_label_2
_geom_torsion_atom_site_label_3
_geom_torsion_atom_site_label_4
_geom_torsion
_geom_torsion_site_symmetry_1
_geom_torsion_site_symmetry_2
_geom_torsion_site_symmetry_3
_geom_torsion_site_symmetry_4
_geom_torsion_publ_flag
O3 U1 S1 C1 -173.56(13) . . . . ?
O4 U1 S1 C1 7.46(13) . . . . ?
O2 U1 S1 C1 -83.65(12) . . . . ?
O1 U1 S1 C1 94.25(12) . . . . ?
S2 U1 S1 C1 -68.7(3) . . . . ?
O3 U1 O1 C13 52.4(9) . . . . ?
O4 U1 O1 C13 -127.9(9) . . . . ?
O2 U1 O1 C13 -74.8(14) . . . . ?
S1 U1 O1 C13 139.0(9) . . . . ?
S2 U1 O1 C13 -42.2(9) . . . . ?
U1 S1 C1 C6 101.9(2) . . . . ?
U1 S1 C1 C2 -82.1(3) . . . . ?
O3 U1 S2 C7 5.89(13) . . . . ?
O4 U1 S2 C7 -175.11(13) . . . . ?
O2 U1 S2 C7 -83.72(12) . . . . ?
O1 U1 S2 C7 98.32(12) . . . . ?
S1 U1 S2 C7 -98.7(3) . . . . ?
O3 U1 O2 C25 153.9(13) . . . . ?
O4 U1 O2 C25 -25.8(13) . . . . ?
O1 U1 O2 C25 -78.8(17) . . . . ?
S1 U1 O2 C25 67.5(13) . . . . ?
S2 U1 O2 C25 -111.4(13) . . . . ?
C6 C1 C2 C3 1.3(5) . . . . ?
S1 C1 C2 C3 -175.0(3) . . . . ?
C6 C1 C2 Cl1 -175.4(2) . . . . ?
S1 C1 C2 Cl1 8.3(4) . . . . ?
C1 C2 C3 C4 -0.8(6) . . . . ?
Cl1 C2 C3 C4 175.9(3) . . . . ?
C2 C3 C4 C5 -0.7(6) . . . . ?
C3 C4 C5 C6 1.6(6) . . . . ?
C4 C5 C6 C1 -1.1(6) . . . . ?
C4 C5 C6 Cl2 179.0(3) . . . . ?
C2 C1 C6 C5 -0.3(5) . . . . ?
S1 C1 C6 C5 176.0(3) . . . . ?
C2 C1 C6 Cl2 179.6(2) . . . . ?
S1 C1 C6 Cl2 -4.1(4) . . . . ?
U1 S2 C7 C8 116.8(2) . . . . ?
U1 S2 C7 C12 -67.9(3) . . . . ?
C12 C7 C8 C9 1.3(4) . . . . ?
S2 C7 C8 C9 177.0(2) . . . . ?
C12 C7 C8 Cl3 -177.3(2) . . . . ?
S2 C7 C8 Cl3 -1.6(4) . . . . ?
C7 C8 C9 C10 -0.9(5) . . . . ?
Cl3 C8 C9 C10 177.8(3) . . . . ?
C8 C9 C10 C11 0.0(5) . . . . ?
C9 C10 C11 C12 0.4(5) . . . . ?
C10 C11 C12 C7 0.2(5) . . . . ?
C10 C11 C12 Cl4 -177.9(3) . . . . ?
C8 C7 C12 C11 -1.0(5) . . . . ?
S2 C7 C12 C11 -176.5(3) . . . . ?
C8 C7 C12 Cl4 177.1(2) . . . . ?
S2 C7 C12 Cl4 1.6(4) . . . . ?
U1 O1 C13 N1 84.5(9) . . . . ?
U1 O1 C13 C14 -99.3(9) . . . . ?
C17 N1 C13 O1 3.4(4) . . . . ?
C21 N1 C13 O1 -176.7(2) . . . . ?
C17 N1 C13 C14 -172.8(3) . . . . ?
C21 N1 C13 C14 7.1(4) . . . . ?
O1 C13 C14 C15 -95.4(3) . . . . ?
N1 C13 C14 C15 80.8(3) . . . . ?
O1 C13 C14 C16 26.7(4) . . . . ?
N1 C13 C14 C16 -157.1(3) . . . . ?
C13 N1 C17 C18 77.3(3) . . . . ?
C21 N1 C17 C18 -102.7(3) . . . . ?
N1 C17 C18 C20 52.1(4) . . . . ?
N1 C17 C18 C19 176.0(3) . . . . ?
C13 N1 C21 C22 86.2(3) . . . . ?
C17 N1 C21 C22 -93.8(3) . . . . ?
N1 C21 C22 C24 -174.0(3) . . . . ?
N1 C21 C22 C23 62.1(4) . . . . ?
U1 O2 C25 N2 -149.4(12) . . . . ?
U1 O2 C25 C26 36.7(15) . . . . ?
C29 N2 C25 O2 -7.2(4) . . . . ?
C33 N2 C25 O2 176.2(3) . . . . ?
C29 N2 C25 C26 166.5(2) . . . . ?
C33 N2 C25 C26 -10.1(4) . . . . ?
O2 C25 C26 C28 -27.6(4) . . . . ?
N2 C25 C26 C28 158.7(3) . . . . ?
O2 C25 C26 C27 94.0(3) . . . . ?
N2 C25 C26 C27 -79.7(3) . . . . ?
C25 N2 C29 C30 -76.9(3) . . . . ?
C33 N2 C29 C30 100.0(3) . . . . ?
N2 C29 C30 C31 -65.7(3) . . . . ?
N2 C29 C30 C32 170.1(2) . . . . ?
C25 N2 C33 C34 -115.5(3) . . . . ?
C29 N2 C33 C34 67.9(4) . . . . ?
N2 C33 C34 C36 58.1(5) . . . . ?
N2 C33 C34 C35 172.7(3) . . . . ?
